data_7716712
loop_
_publ_author_name
'Singh, Pushpendra'
'Sadhu, Kalyan K.'

_publ_section_title
;
 Dual role of arsenite in hydrolysis and post-hydrolysis fluorescence
 sensing of selective pH-dependent probes.
;
_journal_issue 33
_journal_name_full 'Dalton transactions (Cambridge, England : 2003)'
_journal_page_first 13950
_journal_page_last 13959
_journal_paper_doi 10.1039/d4dt01728e
_journal_volume 53
_journal_year 2024
_chemical_formula_moiety 'C17.99 H18 N4 O3 S'
_chemical_formula_sum 'C17.99 H18 N4 O3 S'
_chemical_formula_weight 370.09
_chemical_name_common Organic
_space_group_crystal_system triclinic
_space_group_IT_number 2
_space_group_name_Hall '-P 1'
_space_group_name_H-M_alt 'P -1'
_atom_sites_solution_hydrogens geom
_audit_creation_method SHELXL-2019/1
_audit_update_record
;
2024-05-28 deposited with the CCDC.	2024-07-15 downloaded from the CCDC.
;
_cell_angle_alpha 95.580(9)
_cell_angle_beta 97.514(9)
_cell_angle_gamma 111.201(9)
_cell_formula_units_Z 2
_cell_length_a 6.9321(10)
_cell_length_b 7.3574(10)
_cell_length_c 18.068(3)
_cell_measurement_reflns_used 1964
_cell_measurement_temperature 100(2)
_cell_measurement_theta_max 24.9122
_cell_measurement_theta_min 2.0319
_cell_volume 841.3(2)
_computing_cell_refinement 'SAINT V8.40B (Bruker AXS LLC, 2029)'
_computing_data_collection 'Bruker APEX4 v2022.1-0'(Bruker AXS Inc., 2022)'
_computing_data_reduction 'SAINT V8.40B (Bruker AXS LLC, 2029)'
_computing_molecular_graphics 'SHELXL-2019/1 (Sheldrick, 2019)'
_computing_publication_material 'APEX4 v2022.1-0'(Bruker AXS Inc., 2022)'
_computing_structure_refinement 'SHELXL-2019/1 (Sheldrick, 2019)'
_computing_structure_solution 'XT, VERSION 2018/2'
_diffrn_ambient_temperature 100(2)
_diffrn_measured_fraction_theta_full 0.986
_diffrn_measured_fraction_theta_max 0.986
_diffrn_measurement_device_type 'Bruker D8 QUEST photon III C7'
_diffrn_measurement_method '\ f and \ w scans'
_diffrn_radiation_type MoK\a
_diffrn_radiation_wavelength 0.71073
_diffrn_reflns_av_R_equivalents 0.1602
_diffrn_reflns_av_unetI/netI 0.1206
_diffrn_reflns_Laue_measured_fraction_full 0.986
_diffrn_reflns_Laue_measured_fraction_max 0.986
_diffrn_reflns_limit_h_max 8
_diffrn_reflns_limit_h_min -8
_diffrn_reflns_limit_k_max 8
_diffrn_reflns_limit_k_min -8
_diffrn_reflns_limit_l_max 21
_diffrn_reflns_limit_l_min -21
_diffrn_reflns_number 25481
_diffrn_reflns_point_group_measured_fraction_full 0.986
_diffrn_reflns_point_group_measured_fraction_max 0.986
_diffrn_reflns_theta_full 25.148
_diffrn_reflns_theta_max 25.148
_diffrn_reflns_theta_min 2.302
_diffrn_source 'micro-focus sealed tube'
_exptl_absorpt_coefficient_mu 0.220
_exptl_absorpt_correction_T_max 1.00
_exptl_absorpt_correction_T_min 0.99
_exptl_crystal_colour 'lusterous intense red'
_exptl_crystal_density_diffrn 1.461
_exptl_crystal_density_method 'not measured'
_exptl_crystal_description Plate
_exptl_crystal_F_000 388
_exptl_crystal_size_max 0.256
_exptl_crystal_size_mid 0.030
_exptl_crystal_size_min 0.010
_refine_diff_density_max 0.540
_refine_diff_density_min -0.377
_refine_diff_density_rms 0.072
_refine_ls_extinction_method none
_refine_ls_goodness_of_fit_ref 1.069
_refine_ls_hydrogen_treatment constr
_refine_ls_matrix_type full
_refine_ls_number_parameters 347
_refine_ls_number_reflns 2978
_refine_ls_number_restraints 616
_refine_ls_restrained_S_all 0.995
_refine_ls_R_factor_all 0.1557
_refine_ls_R_factor_gt 0.0925
_refine_ls_shift/su_max 0.000
_refine_ls_shift/su_mean 0.000
_refine_ls_structure_factor_coef Fsqd
_refine_ls_weighting_details 'w=1/[\s^2^(Fo^2^)+(0.0434P)^2^+2.3445P] where P=(Fo^2^+2Fc^2^)/3'
_refine_ls_weighting_scheme calc
_refine_ls_wR_factor_gt 0.1743
_refine_ls_wR_factor_ref 0.2026
_reflns_Friedel_coverage 0.000
_reflns_number_gt 1769
_reflns_number_total 2978
_reflns_threshold_expression 'I > 2\s(I)'
_cod_data_source_file d4dt01728e2.cif
_cod_data_source_block KKS_PN_2_208_0m_a
_cod_depositor_comments 'Adding full bibliography for 7716712.cif.'
_cod_database_code 7716712
_shelx_shelxl_version_number 2019/1
_shelx_space_group_comment
;
The symmetry employed for this shelxl refinement is uniquely defined
by the following loop, which should always be used as a source of
symmetry information in preference to the above space-group names.
They are only intended as comments.
;
_shelx_estimated_absorpt_t_min 0.946
_shelx_estimated_absorpt_t_max 0.998

loop_
_space_group_symop_operation_xyz
'x, y, z'
'-x, -y, -z'

loop_
_atom_site_label
_atom_site_type_symbol
_atom_site_fract_x
_atom_site_fract_y
_atom_site_fract_z
_atom_site_U_iso_or_equiv
_atom_site_adp_type
_atom_site_occupancy
_atom_site_site_symmetry_order
_atom_site_calc_flag
_atom_site_refinement_flags_posn
_atom_site_refinement_flags_adp
_atom_site_refinement_flags_occupancy
_atom_site_disorder_assembly
_atom_site_disorder_group
S1 S 0.1695(3) 0.7315(2) 0.54595(8) 0.0337(4) Uani 0.87 1 d D U P A 1
O1 O 0.2171(6) 0.4665(6) 0.3158(2) 0.0413(9) Uani 1 1 d . U . . .
H1 H 0.230508 0.519428 0.360545 0.062 Uiso 1 1 calc R U . . .
O2 O 0.4039(7) 1.1885(6) 0.8797(2) 0.0358(9) Uani 0.87 1 d D U P A 1
O3 O 0.0874(7) 1.0104(6) 0.8225(2) 0.0380(10) Uani 0.87 1 d D U P A 1
N1 N 0.4073(7) 0.6673(6) 0.4484(2) 0.0324(11) Uani 1 1 d D . . . .
N2 N 0.5763(9) 0.8545(8) 0.5713(3) 0.0305(8) Uani 0.87 1 d D U P A 1
N3 N 0.2783(8) 1.0781(8) 0.8241(3) 0.0323(8) Uani 0.87 1 d D U P A 1
N4 N 0.6270(7) 0.3696(6) 0.1360(2) 0.0303(8) Uani 1 1 d . U . . .
C1 C 0.5175(10) 0.9202(13) 0.6367(4) 0.0299(7) Uani 0.87 1 d D U P A 1
C2 C 0.3011(10) 0.8672(10) 0.6338(3) 0.0305(7) Uani 0.87 1 d D U P A 1
C3 C 0.2167(10) 0.9140(8) 0.6951(3) 0.0306(7) Uani 0.87 1 d D U P A 1
H3 H 0.069271 0.871275 0.693501 0.037 Uiso 0.87 1 calc R U P A 1
C4 C 0.3599(13) 1.026(2) 0.7586(4) 0.0307(7) Uani 0.87 1 d D U P A 1
C5 C 0.5763(10) 1.0863(8) 0.7634(3) 0.0313(8) Uani 0.87 1 d D U P A 1
H5 H 0.668320 1.163146 0.808488 0.038 Uiso 0.87 1 calc R U P A 1
C6 C 0.6572(10) 1.0339(8) 0.7026(3) 0.0306(8) Uani 0.87 1 d D U P A 1
H6 H 0.804819 1.074048 0.705312 0.037 Uiso 0.87 1 calc R U P A 1
C7 C 0.4082(12) 0.757(2) 0.5212(4) 0.0311(8) Uani 0.87 1 d D U P A 1
C8 C 0.5846(9) 0.6827(7) 0.4278(3) 0.0312(13) Uani 1 1 d . . . . .
H8 H 0.712357 0.751775 0.462485 0.037 Uiso 1 1 calc R U . . .
C9 C 0.5914(8) 0.5979(7) 0.3542(3) 0.0303(9) Uani 1 1 d . U . . .
C10 C 0.7834(8) 0.6170(7) 0.3335(3) 0.0312(9) Uani 1 1 d . U . . .
H10 H 0.908653 0.683985 0.369612 0.037 Uiso 1 1 calc R U . . .
C11 C 0.7979(9) 0.5424(7) 0.2627(3) 0.0305(9) Uani 1 1 d . U . . .
H11 H 0.931783 0.557454 0.250773 0.037 Uiso 1 1 calc R U . . .
C12 C 0.6126(8) 0.4421(7) 0.2071(3) 0.0299(8) Uani 1 1 d . U . . .
C13 C 0.4186(8) 0.4193(7) 0.2271(3) 0.0309(9) Uani 1 1 d . U . . .
H13 H 0.292966 0.351591 0.191209 0.037 Uiso 1 1 calc R U . . .
C14 C 0.4083(9) 0.4948(7) 0.2989(3) 0.0309(9) Uani 1 1 d . U . . .
C15 C 0.8266(8) 0.3796(7) 0.1153(3) 0.0326(10) Uani 1 1 d . U . . .
H15A H 0.798968 0.271156 0.073421 0.039 Uiso 1 1 calc R U . . .
H15B H 0.914087 0.358997 0.159037 0.039 Uiso 1 1 calc R U . . .
C16 C 0.9488(9) 0.5744(7) 0.0911(3) 0.0364(12) Uani 1 1 d . U . . .
H16A H 0.866501 0.592564 0.046045 0.055 Uiso 1 1 calc R U . . .
H16B H 1.082668 0.573524 0.079448 0.055 Uiso 1 1 calc R U . . .
H16C H 0.976116 0.682759 0.132105 0.055 Uiso 1 1 calc R U . . .
C17 C 0.4502(8) 0.3137(7) 0.0733(3) 0.0311(10) Uani 1 1 d . U . . .
H17A H 0.506096 0.346875 0.026529 0.037 Uiso 1 1 calc R U . . .
H17B H 0.365414 0.393633 0.083184 0.037 Uiso 1 1 calc R U . . .
C18 C 0.3059(8) 0.0951(7) 0.0598(3) 0.0341(12) Uani 1 1 d . U . . .
H18A H 0.199525 0.067298 0.014287 0.051 Uiso 1 1 calc R U . . .
H18B H 0.236421 0.063996 0.103371 0.051 Uiso 1 1 calc R U . . .
H18C H 0.389511 0.014081 0.052939 0.051 Uiso 1 1 calc R U . . .
S1A S 0.6531(18) 0.8853(17) 0.5895(6) 0.0310(8) Uani 0.128(3) 1 d D U P A 2
O2A O 0.230(4) 1.086(4) 0.8588(15) 0.0355(16) Uani 0.128(3) 1 d D U P A 2
O3A O 0.565(4) 1.207(4) 0.8621(13) 0.0330(16) Uani 0.128(3) 1 d D U P A 2
N2A N 0.264(4) 0.776(5) 0.5330(13) 0.0317(8) Uani 0.128(3) 1 d D U P A 2
N3A N 0.386(4) 1.105(5) 0.8297(12) 0.0322(9) Uani 0.128(3) 1 d D U P A 2
C1A C 0.285(4) 0.846(7) 0.6094(14) 0.0311(7) Uani 0.128(3) 1 d D U P A 2
C2A C 0.492(4) 0.931(9) 0.6474(17) 0.0305(8) Uani 0.128(3) 1 d D U P A 2
C3A C 0.533(4) 1.022(5) 0.7222(13) 0.0307(8) Uani 0.128(3) 1 d D U P A 2
H3A H 0.671100 1.086232 0.750527 0.037 Uiso 0.128(3) 1 calc R U P A 2
C4A C 0.355(5) 1.012(14) 0.752(2) 0.0312(8) Uani 0.128(3) 1 d D U P A 2
C5A C 0.154(5) 0.952(6) 0.7107(14) 0.0310(10) Uani 0.128(3) 1 d D U P A 2
H5A H 0.046261 0.973429 0.733216 0.037 Uiso 0.128(3) 1 calc R U P A 2
C6A C 0.110(4) 0.860(5) 0.6368(14) 0.0315(8) Uani 0.128(3) 1 d D U P A 2
H6A H -0.027142 0.809551 0.607031 0.038 Uiso 0.128(3) 1 calc R U P A 2
C7A C 0.438(5) 0.762(13) 0.521(2) 0.0315(8) Uani 0.128(3) 1 d D U P A 2

loop_
_atom_site_aniso_label
_atom_site_aniso_U_11
_atom_site_aniso_U_22
_atom_site_aniso_U_33
_atom_site_aniso_U_23
_atom_site_aniso_U_13
_atom_site_aniso_U_12
S1 0.0405(9) 0.0318(8) 0.0224(7) -0.0057(5) 0.0023(6) 0.0099(7)
O1 0.041(2) 0.043(2) 0.0315(18) -0.0088(16) 0.0032(15) 0.0115(17)
O2 0.0463(19) 0.0320(17) 0.0246(16) -0.0064(14) 0.0037(15) 0.0132(15)
O3 0.043(2) 0.0343(18) 0.0331(18) -0.0044(15) 0.0110(16) 0.0117(16)
N1 0.041(3) 0.026(2) 0.030(2) 0.0000(18) 0.006(2) 0.015(2)
N2 0.0389(13) 0.0274(12) 0.0219(12) -0.0037(11) 0.0034(11) 0.0113(11)
N3 0.0414(14) 0.0289(13) 0.0241(12) -0.0041(12) 0.0060(12) 0.0126(13)
N4 0.0343(15) 0.0286(14) 0.0237(13) -0.0044(11) 0.0004(11) 0.0108(12)
C1 0.0391(12) 0.0268(11) 0.0216(11) -0.0035(10) 0.0041(10) 0.0121(10)
C2 0.0394(11) 0.0275(11) 0.0217(10) -0.0039(10) 0.0036(10) 0.0118(10)
C3 0.0392(12) 0.0278(12) 0.0224(11) -0.0036(10) 0.0047(10) 0.0122(11)
C4 0.0399(12) 0.0276(12) 0.0229(11) -0.0035(10) 0.0053(10) 0.0130(11)
C5 0.0401(13) 0.0280(12) 0.0233(12) -0.0041(11) 0.0046(11) 0.0123(11)
C6 0.0389(14) 0.0272(13) 0.0227(12) -0.0042(11) 0.0044(12) 0.0117(12)
C7 0.0400(13) 0.0278(12) 0.0216(11) -0.0042(10) 0.0029(11) 0.0113(12)
C8 0.037(3) 0.028(3) 0.029(3) 0.003(2) 0.007(2) 0.014(2)
C9 0.0389(17) 0.0249(16) 0.0256(15) -0.0019(14) 0.0036(14) 0.0125(15)
C10 0.0391(17) 0.0263(16) 0.0254(15) -0.0028(14) 0.0019(14) 0.0124(15)
C11 0.0370(17) 0.0268(16) 0.0244(15) -0.0036(13) 0.0009(13) 0.0116(14)
C12 0.0362(15) 0.0263(14) 0.0239(13) -0.0029(12) 0.0009(12) 0.0112(13)
C13 0.0363(16) 0.0270(16) 0.0258(15) -0.0027(13) 0.0015(13) 0.0109(14)
C14 0.0379(16) 0.0268(15) 0.0259(15) -0.0017(13) 0.0038(13) 0.0118(14)
C15 0.0353(18) 0.0312(18) 0.0275(17) -0.0061(15) 0.0015(15) 0.0123(16)
C16 0.037(3) 0.036(2) 0.033(2) -0.005(2) 0.007(2) 0.013(2)
C17 0.0347(19) 0.0302(17) 0.0237(17) -0.0032(15) 0.0005(15) 0.0101(16)
C18 0.036(3) 0.033(2) 0.026(2) -0.0059(19) 0.002(2) 0.009(2)
S1A 0.0400(14) 0.0276(13) 0.0222(12) -0.0036(11) 0.0037(12) 0.0117(12)
O2A 0.044(2) 0.032(2) 0.028(2) -0.004(2) 0.007(2) 0.012(2)
O3A 0.042(2) 0.029(2) 0.024(2) -0.004(2) 0.004(2) 0.013(2)
N2A 0.0399(13) 0.0289(12) 0.0219(12) -0.0045(11) 0.0031(11) 0.0108(12)
N3A 0.0411(14) 0.0288(13) 0.0242(13) -0.0040(12) 0.0055(13) 0.0126(13)
C1A 0.0396(12) 0.0283(11) 0.0221(11) -0.0041(10) 0.0036(10) 0.0115(11)
C2A 0.0393(12) 0.0274(11) 0.0221(11) -0.0038(10) 0.0039(11) 0.0118(11)
C3A 0.0396(13) 0.0275(12) 0.0226(12) -0.0037(11) 0.0046(11) 0.0123(12)
C4A 0.0402(13) 0.0280(12) 0.0231(12) -0.0037(11) 0.0051(11) 0.0125(11)
C5A 0.0399(15) 0.0280(14) 0.0228(14) -0.0037(13) 0.0047(13) 0.0123(14)
C6A 0.0398(13) 0.0288(12) 0.0224(12) -0.0042(12) 0.0037(12) 0.0115(12)
C7A 0.0399(14) 0.0286(13) 0.0219(12) -0.0043(11) 0.0031(12) 0.0111(12)

loop_
_atom_type_symbol
_atom_type_description
_atom_type_scat_dispersion_real
_atom_type_scat_dispersion_imag
_atom_type_scat_source
C C 0.0033 0.0016 'International Tables Vol C Tables 4.2.6.8 and 6.1.1.4'
H H 0.0000 0.0000 'International Tables Vol C Tables 4.2.6.8 and 6.1.1.4'
N N 0.0061 0.0033 'International Tables Vol C Tables 4.2.6.8 and 6.1.1.4'
O O 0.0106 0.0060 'International Tables Vol C Tables 4.2.6.8 and 6.1.1.4'
S S 0.1246 0.1234 'International Tables Vol C Tables 4.2.6.8 and 6.1.1.4'

loop_
_geom_angle_atom_site_label_1
_geom_angle_atom_site_label_2
_geom_angle_atom_site_label_3
_geom_angle
_geom_angle_site_symmetry_1
_geom_angle_site_symmetry_3
_geom_angle_publ_flag
C7 S1 C2 89.0(3) . . ?
C14 O1 H1 109.5 . . ?
C8 N1 C7A 111.6(13) . . ?
C8 N1 C7 119.5(5) . . ?
C7 N2 C1 108.9(6) . . ?
O3 N3 O2 122.3(5) . . ?
O3 N3 C4 119.0(5) . . ?
O2 N3 C4 118.7(6) . . ?
C12 N4 C15 122.4(4) . . ?
C12 N4 C17 120.9(4) . . ?
C15 N4 C17 115.7(4) . . ?
N2 C1 C2 115.5(5) . . ?
N2 C1 C6 125.2(6) . . ?
C2 C1 C6 119.2(6) . . ?
C3 C2 C1 122.6(5) . . ?
C3 C2 S1 128.4(5) . . ?
C1 C2 S1 108.9(4) . . ?
C4 C3 C2 116.0(6) . . ?
C4 C3 H3 122.0 . . ?
C2 C3 H3 122.0 . . ?
C3 C4 C5 123.3(6) . . ?
C3 C4 N3 117.8(7) . . ?
C5 C4 N3 118.8(6) . . ?
C6 C5 C4 119.8(6) . . ?
C6 C5 H5 120.1 . . ?
C4 C5 H5 120.1 . . ?
C5 C6 C1 118.9(6) . . ?
C5 C6 H6 120.5 . . ?
C1 C6 H6 120.5 . . ?
N2 C7 N1 124.7(6) . . ?
N2 C7 S1 117.6(4) . . ?
N1 C7 S1 117.8(5) . . ?
N1 C8 C9 121.4(5) . . ?
N1 C8 H8 119.3 . . ?
C9 C8 H8 119.3 . . ?
C10 C9 C14 117.0(4) . . ?
C10 C9 C8 120.2(5) . . ?
C14 C9 C8 122.7(5) . . ?
C11 C10 C9 122.2(5) . . ?
C11 C10 H10 118.9 . . ?
C9 C10 H10 118.9 . . ?
C10 C11 C12 120.2(5) . . ?
C10 C11 H11 119.9 . . ?
C12 C11 H11 119.9 . . ?
N4 C12 C13 121.4(5) . . ?
N4 C12 C11 120.3(5) . . ?
C13 C12 C11 118.3(5) . . ?
C14 C13 C12 120.3(5) . . ?
C14 C13 H13 119.9 . . ?
C12 C13 H13 119.9 . . ?
O1 C14 C13 118.0(5) . . ?
O1 C14 C9 120.1(4) . . ?
C13 C14 C9 121.9(5) . . ?
N4 C15 C16 113.4(4) . . ?
N4 C15 H15A 108.9 . . ?
C16 C15 H15A 108.9 . . ?
N4 C15 H15B 108.9 . . ?
C16 C15 H15B 108.9 . . ?
H15A C15 H15B 107.7 . . ?
C15 C16 H16A 109.5 . . ?
C15 C16 H16B 109.5 . . ?
H16A C16 H16B 109.5 . . ?
C15 C16 H16C 109.5 . . ?
H16A C16 H16C 109.5 . . ?
H16B C16 H16C 109.5 . . ?
N4 C17 C18 114.5(4) . . ?
N4 C17 H17A 108.6 . . ?
C18 C17 H17A 108.6 . . ?
N4 C17 H17B 108.6 . . ?
C18 C17 H17B 108.6 . . ?
H17A C17 H17B 107.6 . . ?
C17 C18 H18A 109.5 . . ?
C17 C18 H18B 109.5 . . ?
H18A C18 H18B 109.5 . . ?
C17 C18 H18C 109.5 . . ?
H18A C18 H18C 109.5 . . ?
H18B C18 H18C 109.5 . . ?
C7A S1A C2A 89.0(11) . . ?
C7A N2A C1A 108.6(19) . . ?
O3A N3A O2A 123(2) . . ?
O3A N3A C4A 119(2) . . ?
O2A N3A C4A 118(2) . . ?
C2A C1A N2A 114.0(18) . . ?
C2A C1A C6A 125.8(18) . . ?
N2A C1A C6A 119(2) . . ?
C1A C2A C3A 118.9(18) . . ?
C1A C2A S1A 109.1(15) . . ?
C3A C2A S1A 131.9(18) . . ?
C4A C3A C2A 114.7(19) . . ?
C4A C3A H3A 122.6 . . ?
C2A C3A H3A 122.6 . . ?
C5A C4A C3A 125(2) . . ?
C5A C4A N3A 116(2) . . ?
C3A C4A N3A 118(2) . . ?
C6A C5A C4A 120(2) . . ?
C6A C5A H5A 120.0 . . ?
C4A C5A H5A 120.0 . . ?
C5A C6A C1A 114(2) . . ?
C5A C6A H6A 122.9 . . ?
C1A C6A H6A 122.9 . . ?
N2A C7A N1 108.4(18) . . ?
N2A C7A S1A 116.9(17) . . ?
N1 C7A S1A 134.1(19) . . ?

loop_
_geom_bond_atom_site_label_1
_geom_bond_atom_site_label_2
_geom_bond_distance
_geom_bond_site_symmetry_2
_geom_bond_publ_flag
S1 C7 1.721(8) . ?
S1 C2 1.733(5) . ?
O1 C14 1.347(6) . ?
O1 H1 0.8400 . ?
O2 N3 1.236(6) . ?
O3 N3 1.229(6) . ?
N1 C8 1.299(6) . ?
N1 C7A 1.384(16) . ?
N1 C7 1.410(6) . ?
N2 C7 1.298(8) . ?
N2 C1 1.397(7) . ?
N3 C4 1.453(7) . ?
N4 C12 1.372(6) . ?
N4 C15 1.458(6) . ?
N4 C17 1.462(6) . ?
C1 C2 1.399(8) . ?
C1 C6 1.406(8) . ?
C2 C3 1.389(8) . ?
C3 C4 1.381(8) . ?
C3 H3 0.9500 . ?
C4 C5 1.390(10) . ?
C5 C6 1.380(8) . ?
C5 H5 0.9500 . ?
C6 H6 0.9500 . ?
C8 C9 1.428(7) . ?
C8 H8 0.9500 . ?
C9 C10 1.391(7) . ?
C9 C14 1.417(7) . ?
C10 C11 1.372(7) . ?
C10 H10 0.9500 . ?
C11 C12 1.428(7) . ?
C11 H11 0.9500 . ?
C12 C13 1.394(7) . ?
C13 C14 1.383(7) . ?
C13 H13 0.9500 . ?
C15 C16 1.518(7) . ?
C15 H15A 0.9900 . ?
C15 H15B 0.9900 . ?
C16 H16A 0.9800 . ?
C16 H16B 0.9800 . ?
C16 H16C 0.9800 . ?
C17 C18 1.531(6) . ?
C17 H17A 0.9900 . ?
C17 H17B 0.9900 . ?
C18 H18A 0.9800 . ?
C18 H18B 0.9800 . ?
C18 H18C 0.9800 . ?
S1A C7A 1.70(2) . ?
S1A C2A 1.723(17) . ?
O2A N3A 1.232(18) . ?
O3A N3A 1.222(18) . ?
N2A C7A 1.29(2) . ?
N2A C1A 1.396(19) . ?
N3A C4A 1.453(18) . ?
C1A C2A 1.390(18) . ?
C1A C6A 1.397(19) . ?
C2A C3A 1.394(19) . ?
C3A C4A 1.39(2) . ?
C3A H3A 0.9500 . ?
C4A C5A 1.38(2) . ?
C5A C6A 1.38(2) . ?
C5A H5A 0.9500 . ?
C6A H6A 0.9500 . ?

loop_
_geom_torsion_atom_site_label_1
_geom_torsion_atom_site_label_2
_geom_torsion_atom_site_label_3
_geom_torsion_atom_site_label_4
_geom_torsion
_geom_torsion_site_symmetry_1
_geom_torsion_site_symmetry_2
_geom_torsion_site_symmetry_3
_geom_torsion_site_symmetry_4
_geom_torsion_publ_flag
C7 N2 C1 C2 0.4(12) . . . . ?
C7 N2 C1 C6 -179.0(10) . . . . ?
N2 C1 C2 C3 177.3(7) . . . . ?
C6 C1 C2 C3 -3.3(12) . . . . ?
N2 C1 C2 S1 -0.2(10) . . . . ?
C6 C1 C2 S1 179.2(6) . . . . ?
C7 S1 C2 C3 -177.3(8) . . . . ?
C7 S1 C2 C1 0.0(8) . . . . ?
C1 C2 C3 C4 3.5(12) . . . . ?
S1 C2 C3 C4 -179.6(8) . . . . ?
C2 C3 C4 C5 -1.9(17) . . . . ?
C2 C3 C4 N3 -179.8(9) . . . . ?
O3 N3 C4 C3 4.6(15) . . . . ?
O2 N3 C4 C3 -175.7(8) . . . . ?
O3 N3 C4 C5 -173.4(9) . . . . ?
O2 N3 C4 C5 6.4(16) . . . . ?
C3 C4 C5 C6 0.3(17) . . . . ?
N3 C4 C5 C6 178.1(8) . . . . ?
C4 C5 C6 C1 0.0(12) . . . . ?
N2 C1 C6 C5 -179.2(7) . . . . ?
C2 C1 C6 C5 1.5(11) . . . . ?
C1 N2 C7 N1 -179.5(11) . . . . ?
C1 N2 C7 S1 -0.4(13) . . . . ?
C8 N1 C7 N2 -0.7(17) . . . . ?
C8 N1 C7 S1 -179.8(6) . . . . ?
C2 S1 C7 N2 0.3(11) . . . . ?
C2 S1 C7 N1 179.5(10) . . . . ?
C7A N1 C8 C9 -179(5) . . . . ?
C7 N1 C8 C9 -178.8(8) . . . . ?
N1 C8 C9 C10 179.8(5) . . . . ?
N1 C8 C9 C14 0.8(8) . . . . ?
C14 C9 C10 C11 0.8(7) . . . . ?
C8 C9 C10 C11 -178.3(5) . . . . ?
C9 C10 C11 C12 0.4(8) . . . . ?
C15 N4 C12 C13 -175.7(4) . . . . ?
C17 N4 C12 C13 16.5(7) . . . . ?
C15 N4 C12 C11 3.9(7) . . . . ?
C17 N4 C12 C11 -163.9(4) . . . . ?
C10 C11 C12 N4 179.2(4) . . . . ?
C10 C11 C12 C13 -1.2(7) . . . . ?
N4 C12 C13 C14 -179.6(5) . . . . ?
C11 C12 C13 C14 0.8(7) . . . . ?
C12 C13 C14 O1 -179.1(5) . . . . ?
C12 C13 C14 C9 0.4(8) . . . . ?
C10 C9 C14 O1 178.3(5) . . . . ?
C8 C9 C14 O1 -2.7(7) . . . . ?
C10 C9 C14 C13 -1.2(7) . . . . ?
C8 C9 C14 C13 177.8(5) . . . . ?
C12 N4 C15 C16 -84.9(6) . . . . ?
C17 N4 C15 C16 83.5(5) . . . . ?
C12 N4 C17 C18 -93.9(6) . . . . ?
C15 N4 C17 C18 97.5(5) . . . . ?
C7A N2A C1A C2A 16(7) . . . . ?
C7A N2A C1A C6A -175(6) . . . . ?
N2A C1A C2A C3A 174(5) . . . . ?
C6A C1A C2A C3A 7(9) . . . . ?
N2A C1A C2A S1A -9(6) . . . . ?
C6A C1A C2A S1A -177(4) . . . . ?
C7A S1A C2A C1A 0(6) . . . . ?
C7A S1A C2A C3A 176(7) . . . . ?
C1A C2A C3A C4A 2(9) . . . . ?
S1A C2A C3A C4A -173(7) . . . . ?
C2A C3A C4A C5A -12(12) . . . . ?
C2A C3A C4A N3A -179(6) . . . . ?
O3A N3A C4A C5A -161(6) . . . . ?
O2A N3A C4A C5A 16(10) . . . . ?
O3A N3A C4A C3A 8(10) . . . . ?
O2A N3A C4A C3A -175(6) . . . . ?
C3A C4A C5A C6A 13(12) . . . . ?
N3A C4A C5A C6A -179(5) . . . . ?
C4A C5A C6A C1A -3(8) . . . . ?
C2A C1A C6A C5A -6(7) . . . . ?
N2A C1A C6A C5A -173(4) . . . . ?
C1A N2A C7A N1 172(6) . . . . ?
C1A N2A C7A S1A -16(8) . . . . ?
C8 N1 C7A N2A 167(5) . . . . ?
C8 N1 C7A S1A -2(11) . . . . ?
C2A S1A C7A N2A 10(7) . . . . ?
C2A S1A C7A N1 179(10) . . . . ?
